data_2209133
loop_
_publ_author_name
'Mikhail A. Ershov'
'Vikenty G. Skvortsov'
'Yulia Yu. Pilchikova'
'Kyrill Yu. Suponitsky'

_publ_section_title
;<i>catena</i>-Poly[[[tetraaquacopper(II)]-\m-sulfato-\k^2^<i>O</i>:<i>O</i>'-[bis(malonamide-\k^2^<i>O</i>,<i>O</i>')copper(II)]-\m-sulfato-\k^2^<i>O</i>:<i>O</i>']
 dihydrate]
;
_journal_coeditor_code CV2036
_journal_issue 6
_journal_name_full 'Acta Crystallographica Section E'
_journal_page_first m1181
_journal_page_last m1182
_journal_paper_doi 10.1107/S1600536806014681
_journal_volume 62
_journal_year 2006
_chemical_formula_iupac '[Cu2 (S O4)2 (C3 H6 N2 O2)2 (H2 O)4], 2H2 O'
_chemical_formula_moiety 'C6 H20 Cu2 N4 O16 S2, 2H2 O'
_chemical_formula_sum 'C6 H24 Cu2 N4 O18 S2'
_chemical_formula_weight 631.50
_chemical_name_systematic
;
catena-Poly[[[tetraaquacopper(II)]-\m-sulfato-\k^2^O:O'-
[bis(malonamide-\k^2^O,O')copper(II)]-\m-sulfato-\k^2^O:O'] dihydrate]
;
_space_group_IT_number 2
_symmetry_cell_setting triclinic
_symmetry_space_group_name_Hall '-P 1'
_symmetry_space_group_name_H-M 'P -1'
_atom_sites_solution_hydrogens mixed
_atom_sites_solution_primary direct
_atom_sites_solution_secondary difmap
_audit_creation_method SHELXL-97
_cell_angle_alpha 78.692(3)
_cell_angle_beta 77.817(3)
_cell_angle_gamma 64.214(2)
_cell_formula_units_Z 1
_cell_length_a 6.7953(10)
_cell_length_b 7.1236(11)
_cell_length_c 12.2249(19)
_cell_measurement_reflns_used 3044
_cell_measurement_temperature 120(2)
_cell_measurement_theta_max 52.0
_cell_measurement_theta_min 6.4
_cell_volume 517.18(14)
_computing_cell_refinement 'SAINT-Plus (Bruker, 1998)'
_computing_data_collection 'SMART (Bruker, 1998)'
_computing_data_reduction SAINT-Plus
_computing_molecular_graphics SHELXTL
_computing_publication_material SHELXTL
_computing_structure_refinement SHELXTL
_computing_structure_solution 'SHELXTL (Sheldrick, 1998)'
_diffrn_ambient_temperature 120(2)
_diffrn_measured_fraction_theta_full 0.982
_diffrn_measured_fraction_theta_max 0.982
_diffrn_measurement_device_type 'Bruker SMART 1000 CCD area-detector'
_diffrn_measurement_method '\f and \w'
_diffrn_radiation_monochromator graphite
_diffrn_radiation_source 'normal-focus sealed tube'
_diffrn_radiation_type MoK\a
_diffrn_radiation_wavelength 0.71073
_diffrn_reflns_av_R_equivalents 0.0321
_diffrn_reflns_av_sigmaI/netI 0.0333
_diffrn_reflns_limit_h_max 8
_diffrn_reflns_limit_h_min -8
_diffrn_reflns_limit_k_max 8
_diffrn_reflns_limit_k_min -8
_diffrn_reflns_limit_l_max 15
_diffrn_reflns_limit_l_min -14
_diffrn_reflns_number 4014
_diffrn_reflns_theta_full 25.99
_diffrn_reflns_theta_max 25.99
_diffrn_reflns_theta_min 3.36
_diffrn_standards_number 0
_exptl_absorpt_coefficient_mu 2.353
_exptl_absorpt_correction_T_max 0.790
_exptl_absorpt_correction_T_min 0.684
_exptl_absorpt_correction_type multi-scan
_exptl_absorpt_process_details '(SADABS; Sheldrick, 1998)'
_exptl_crystal_colour blue
_exptl_crystal_density_diffrn 2.028
_exptl_crystal_density_method 'not measured'
_exptl_crystal_description prism
_exptl_crystal_F_000 322
_exptl_crystal_size_max 0.15
_exptl_crystal_size_mid 0.15
_exptl_crystal_size_min 0.1
_refine_diff_density_max 0.924
_refine_diff_density_min -1.120
_refine_ls_extinction_method none
_refine_ls_goodness_of_fit_ref 1.004
_refine_ls_hydrogen_treatment constr
_refine_ls_matrix_type full
_refine_ls_number_parameters 148
_refine_ls_number_reflns 1996
_refine_ls_number_restraints 0
_refine_ls_restrained_S_all 1.004
_refine_ls_R_factor_all 0.0423
_refine_ls_R_factor_gt 0.0393
_refine_ls_shift/su_max 0.000
_refine_ls_shift/su_mean 0.000
_refine_ls_structure_factor_coef Fsqd
_refine_ls_weighting_details 'calc w=1/[\s^2^(Fo^2^)+(0.045P)^2^+2.25P] where P=(Fo^2^+2Fc^2^)/3'
_refine_ls_weighting_scheme calc
_refine_ls_wR_factor_gt 0.0958
_refine_ls_wR_factor_ref 0.0975
_reflns_number_gt 1813
_reflns_number_total 1996
_reflns_threshold_expression I>2\s(I)
_cod_data_source_file cv2036.cif
_cod_data_source_block I
_cod_depositor_comments
;
The following automatic conversions were performed:
'_symmetry_cell_setting' value 'Triclinic' changed to 'triclinic'
according to '/home/saulius/struct/CIF-dictionaries/cif_core.dic'
dictionary named 'cif_core.dic' version 2.4.1 from 2010-06-29.

Automatic conversion script
Id: cif_fix_enum 1527 2010-12-29 10:47:43Z saulius 

The following automatic conversions were performed:

'_symmetry_cell_setting' value 'Triclinic' changed to 'triclinic'
according to /home/saulius/struct/CIF-dictionaries/cif_core.dic
dictionary named 'cif_core.dic' version 2.4.1 from 2010-06-29.

Automatic conversion script
Id: cif_fix_values 1715 2011-07-08 13:25:40Z adriana 
;
_cod_database_code 2209133
_cod_database_fobs_code 2209133

loop_
_symmetry_equiv_pos_as_xyz
'x, y, z'
'-x, -y, -z'

loop_
_atom_site_type_symbol
_atom_site_label
_atom_site_fract_x
_atom_site_fract_y
_atom_site_fract_z
_atom_site_U_iso_or_equiv
_atom_site_adp_type
_atom_site_calc_flag
_atom_site_refinement_flags
_atom_site_occupancy
Cu Cu1 0.5000 0.0000 0.0000 0.00867(17) Uani d S 1
Cu Cu2 0.5000 0.0000 -0.5000 0.00968(17) Uani d S 1
S S1 0.80296(13) -0.10775(12) -0.27311(7) 0.0089(2) Uani d . 1
O O1 0.7350(4) -0.0142(4) -0.1673(2) 0.0144(5) Uani d . 1
O O2 0.6801(4) 0.0449(4) -0.3628(2) 0.0127(5) Uani d . 1
O O3 0.7612(4) -0.2990(4) -0.2587(2) 0.0130(5) Uani d . 1
O O4 1.0448(4) -0.1663(4) -0.3082(2) 0.0129(5) Uani d . 1
O O5 0.5661(4) -0.3007(4) 0.0253(2) 0.0117(5) Uani d . 1
O O6 0.7546(4) -0.0391(4) 0.0686(2) 0.0117(5) Uani d . 1
O O7 0.5465(4) -0.2790(4) -0.4181(2) 0.0119(5) Uani d . 1
H H7A 0.6161 -0.2935 -0.3675 0.018 Uiso d R 1
H H7B 0.6227 -0.3730 -0.4578 0.018 Uiso d R 1
O O8 0.2143(4) 0.1182(4) -0.4022(2) 0.0130(5) Uani d . 1
H H8A 0.1096 0.2041 -0.4336 0.020 Uiso d R 1
H H8B 0.1848 0.0247 -0.3619 0.020 Uiso d R 1
N N1 0.6786(5) -0.6172(5) 0.1273(3) 0.0159(6) Uani d . 1
H H1N1 0.7598 -0.7023 0.1810 0.019 Uiso d R 1
H H2N1 0.6111 -0.6556 0.0854 0.019 Uiso d R 1
N N2 1.0589(5) -0.2615(5) 0.1450(3) 0.0151(6) Uani d . 1
H H1N2 1.1322 -0.3846 0.1850 0.018 Uiso d R 1
H H2N2 1.1238 -0.1722 0.1173 0.018 Uiso d R 1
C C1 0.6601(5) -0.4235(5) 0.1063(3) 0.0095(6) Uani d . 1
C C2 0.7479(5) -0.3524(5) 0.1857(3) 0.0103(7) Uani d . 1
H H2A 0.8565 -0.4773 0.2252 0.012 Uiso calc R 1
H H2B 0.6247 -0.2797 0.2432 0.012 Uiso calc R 1
C C3 0.8565(5) -0.2073(5) 0.1280(3) 0.0110(7) Uani d . 1
O O1W 1.1794(4) -0.3421(4) -0.5112(2) 0.0139(5) Uani d . 1
H H1W1 1.1862 -0.3205 -0.4489 0.021 Uiso d R 1
H H2W1 1.2466 -0.2851 -0.5592 0.021 Uiso d R 1

loop_
_atom_site_aniso_label
_atom_site_aniso_U_11
_atom_site_aniso_U_22
_atom_site_aniso_U_33
_atom_site_aniso_U_12
_atom_site_aniso_U_13
_atom_site_aniso_U_23
Cu1 0.0093(3) 0.0077(3) 0.0106(3) -0.0042(2) -0.0042(2) 0.0000(2)
Cu2 0.0083(3) 0.0093(3) 0.0112(3) -0.0033(2) -0.0015(2) -0.0010(2)
S1 0.0085(4) 0.0103(4) 0.0090(4) -0.0043(3) -0.0025(3) -0.0010(3)
O1 0.0151(12) 0.0205(13) 0.0105(12) -0.0093(10) -0.0009(9) -0.0043(10)
O2 0.0138(12) 0.0106(11) 0.0124(12) -0.0039(9) -0.0048(9) 0.0021(9)
O3 0.0165(12) 0.0103(11) 0.0161(12) -0.0081(10) -0.0063(10) 0.0008(9)
O4 0.0096(12) 0.0144(12) 0.0131(12) -0.0041(10) -0.0011(9) -0.0007(9)
O5 0.0128(12) 0.0117(12) 0.0124(12) -0.0054(9) -0.0052(9) -0.0009(9)
O6 0.0133(12) 0.0103(11) 0.0141(12) -0.0062(9) -0.0054(9) -0.0002(9)
O7 0.0133(12) 0.0104(11) 0.0126(12) -0.0042(9) -0.0047(9) -0.0008(9)
O8 0.0114(12) 0.0131(12) 0.0142(12) -0.0048(9) -0.0026(10) -0.0004(9)
N1 0.0226(16) 0.0121(14) 0.0188(15) -0.0096(12) -0.0132(13) 0.0028(12)
N2 0.0117(14) 0.0131(14) 0.0216(16) -0.0059(12) -0.0076(12) 0.0028(12)
C1 0.0069(15) 0.0108(15) 0.0105(15) -0.0027(12) -0.0019(12) -0.0023(12)
C2 0.0108(15) 0.0097(15) 0.0117(15) -0.0046(13) -0.0035(13) -0.0010(12)
C3 0.0123(16) 0.0103(15) 0.0118(16) -0.0044(13) -0.0024(13) -0.0041(12)
O1W 0.0164(12) 0.0146(12) 0.0129(12) -0.0084(10) -0.0015(10) -0.0020(9)

loop_
_atom_type_symbol
_atom_type_description
_atom_type_scat_dispersion_real
_atom_type_scat_dispersion_imag
_atom_type_scat_source
C C 0.0033 0.0016 'International Tables Vol C Tables 4.2.6.8 and 6.1.1.4'
H H 0.0000 0.0000 'International Tables Vol C Tables 4.2.6.8 and 6.1.1.4'
N N 0.0061 0.0033 'International Tables Vol C Tables 4.2.6.8 and 6.1.1.4'
O O 0.0106 0.0060 'International Tables Vol C Tables 4.2.6.8 and 6.1.1.4'
S S 0.1246 0.1234 'International Tables Vol C Tables 4.2.6.8 and 6.1.1.4'
Cu Cu 0.3201 1.2651 'International Tables Vol C Tables 4.2.6.8 and 6.1.1.4'

loop_
_geom_angle_atom_site_label_1
_geom_angle_atom_site_label_2
_geom_angle_atom_site_label_3
_geom_angle_site_symmetry_1
_geom_angle_site_symmetry_3
_geom_angle
_geom_angle_publ_flag
O5 Cu1 O5 2_655 . 180.0 ?
O5 Cu1 O1 2_655 . 84.37(9) ?
O1 Cu1 O5 . . 95.63(9) y
O6 Cu1 O1 2_655 . 95.51(9) ?
O1 Cu1 O6 . . 84.49(9) y
O5 Cu1 O6 2_655 2_655 93.11(10) ?
O5 Cu1 O6 . 2_655 86.89(10) ?
O5 Cu1 O6 2_655 . 86.89(10) ?
O5 Cu1 O6 . . 93.11(10) y
O6 Cu1 O6 2_655 . 180.00(17) ?
O5 Cu1 O1 2_655 2_655 95.63(9) ?
O5 Cu1 O1 . 2_655 84.37(9) ?
O6 Cu1 O1 2_655 2_655 84.49(9) ?
O6 Cu1 O1 . 2_655 95.51(9) ?
O1 Cu1 O1 . 2_655 180.00(18) ?
O7 Cu2 O7 2_654 . 180.00(13) ?
O7 Cu2 O2 2_654 . 92.37(9) ?
O2 Cu2 O7 . . 87.63(9) y
O8 Cu2 O2 . 2_654 90.61(9) ?
O8 Cu2 O2 2_654 2_654 89.39(9) ?
O2 Cu2 O8 . . 89.39(9) y
O8 Cu2 O2 2_654 . 90.61(9) ?
O7 Cu2 O8 2_654 . 91.09(10) ?
O7 Cu2 O8 . . 88.91(10) y
O7 Cu2 O8 2_654 2_654 88.91(10) ?
O7 Cu2 O8 . 2_654 91.09(10) ?
O8 Cu2 O8 . 2_654 180.0 ?
O7 Cu2 O2 2_654 2_654 87.63(9) ?
O7 Cu2 O2 . 2_654 92.37(9) ?
O2 Cu2 O2 2_654 . 180.0 ?
O1 S1 O3 . . 110.95(14) ?
O1 S1 O2 . . 110.31(14) ?
O3 S1 O2 . . 108.88(14) ?
O1 S1 O4 . . 108.70(14) ?
O3 S1 O4 . . 108.72(14) ?
O2 S1 O4 . . 109.25(14) ?
S1 O1 Cu1 . . 141.05(15) ?
S1 O2 Cu2 . . 130.66(14) ?
C1 O5 Cu1 . . 123.5(2) ?
C3 O6 Cu1 . . 121.7(2) ?
Cu2 O7 H7A . . 105.5 ?
Cu2 O7 H7B . . 112.0 ?
H7A O7 H7B . . 107.2 ?
Cu2 O8 H8A . . 116.3 ?
Cu2 O8 H8B . . 110.9 ?
H8A O8 H8B . . 111.8 ?
C1 N1 H1N1 . . 117.8 ?
C1 N1 H2N1 . . 117.1 ?
H1N1 N1 H2N1 . . 125.1 ?
C3 N2 H1N2 . . 121.0 ?
C3 N2 H2N2 . . 119.0 ?
H1N2 N2 H2N2 . . 120.0 ?
O5 C1 N1 . . 121.3(3) ?
O5 C1 C2 . . 121.9(3) ?
N1 C1 C2 . . 116.8(3) ?
C1 C2 C3 . . 113.4(3) ?
C1 C2 H2A . . 108.9 ?
C3 C2 H2A . . 108.9 ?
C1 C2 H2B . . 108.9 ?
C3 C2 H2B . . 108.9 ?
H2A C2 H2B . . 107.7 ?
O6 C3 N2 . . 121.8(3) ?
O6 C3 C2 . . 121.4(3) ?
N2 C3 C2 . . 116.8(3) ?
H1W1 O1W H2W1 . . 108.5 ?

loop_
_geom_bond_atom_site_label_1
_geom_bond_atom_site_label_2
_geom_bond_site_symmetry_2
_geom_bond_distance
_geom_bond_publ_flag
Cu1 O1 . 2.304(2) y
Cu1 O1 2_655 2.304(2) ?
Cu1 O5 2_655 1.962(2) ?
Cu1 O5 . 1.962(2) y
Cu1 O6 2_655 1.969(2) ?
Cu1 O6 . 1.969(2) y
Cu2 O2 2_654 2.415(2) ?
Cu2 O2 . 2.415(2) y
Cu2 O7 2_654 1.964(2) ?
Cu2 O7 . 1.964(2) y
Cu2 O8 . 1.975(2) y
Cu2 O8 2_654 1.975(2) ?
S1 O1 . 1.465(3) ?
S1 O3 . 1.480(2) ?
S1 O2 . 1.486(2) ?
S1 O4 . 1.495(2) ?
O5 C1 . 1.262(4) ?
O6 C3 . 1.262(4) ?
O7 H7A . 0.8201 ?
O7 H7B . 0.8200 ?
O8 H8A . 0.8201 ?
O8 H8B . 0.8200 ?
N1 C1 . 1.308(4) ?
N1 H1N1 . 0.9000 ?
N1 H2N1 . 0.9001 ?
N2 C3 . 1.308(5) ?
N2 H1N2 . 0.9000 ?
N2 H2N2 . 0.9000 ?
C1 C2 . 1.501(5) ?
C2 C3 . 1.506(4) ?
C2 H2A . 0.9900 ?
C2 H2B . 0.9900 ?
O1W H1W1 . 0.8199 ?
O1W H2W1 . 0.8200 ?

loop_
_geom_hbond_atom_site_label_D
_geom_hbond_atom_site_label_H
_geom_hbond_atom_site_label_A
_geom_hbond_site_symmetry_A
_geom_hbond_distance_DH
_geom_hbond_distance_HA
_geom_hbond_distance_DA
_geom_hbond_angle_DHA
_geom_hbond_publ_flag
O7 H7A O3 1_555 0.82 1.80 2.618(3) 175 y
O7 H7B O1W 2_744 0.82 1.95 2.714(3) 156 y
O8 H8A O1W 2_654 0.82 1.97 2.765(3) 162 y
O8 H8B O4 1_455 0.82 1.92 2.704(3) 159 y
N1 H1N1 O4 2_745 0.90 2.07 2.949(4) 166 y
N1 H2N1 O5 2_645 0.90 2.14 3.029(4) 171 y
N2 H1N2 O3 2_745 0.90 2.12 2.985(4) 162 y
N2 H2N2 O1 2_755 0.90 2.18 2.943(4) 143 y
O1W H1W1 O4 1_555 0.82 2.05 2.798(3) 151 y
O1W H2W1 O2 2_754 0.82 2.00 2.761(3) 155 y

loop_
_geom_torsion_atom_site_label_1
_geom_torsion_atom_site_label_2
_geom_torsion_atom_site_label_3
_geom_torsion_atom_site_label_4
_geom_torsion_site_symmetry_1
_geom_torsion
O3 S1 O1 Cu1 . -23.8(3)
O2 S1 O1 Cu1 . 96.9(3)
O4 S1 O1 Cu1 . -143.3(2)
O5 Cu1 O1 S1 2_655 -136.4(3)
O5 Cu1 O1 S1 . 43.6(3)
O6 Cu1 O1 S1 2_655 -43.8(3)
O6 Cu1 O1 S1 . 136.2(3)
O1 S1 O2 Cu2 . -134.93(17)
O3 S1 O2 Cu2 . -13.0(2)
O4 S1 O2 Cu2 . 105.65(18)
O7 Cu2 O2 S1 2_654 -170.30(18)
O7 Cu2 O2 S1 . 9.70(18)
O8 Cu2 O2 S1 . 98.64(18)
O8 Cu2 O2 S1 2_654 -81.36(18)
O6 Cu1 O5 C1 2_655 -150.1(3)
O6 Cu1 O5 C1 . 29.9(3)
O1 Cu1 O5 C1 . 114.6(2)
O1 Cu1 O5 C1 2_655 -65.4(2)
O5 Cu1 O6 C3 2_655 165.0(3)
O5 Cu1 O6 C3 . -15.0(3)
O1 Cu1 O6 C3 . -110.4(3)
O1 Cu1 O6 C3 2_655 69.6(3)
Cu1 O5 C1 N1 . 172.2(2)
Cu1 O5 C1 C2 . -5.3(4)
O5 C1 C2 C3 . -39.6(4)
N1 C1 C2 C3 . 142.8(3)
Cu1 O6 C3 N2 . 158.7(3)
Cu1 O6 C3 C2 . -23.1(4)
C1 C2 C3 O6 . 56.3(4)
C1 C2 C3 N2 . -125.4(3)
